data_7033171
loop_
_publ_author_name
'Prakash, Om'
'Joshi, Hemant'
'Kumar, Umesh'
'Sharma, Alpesh K.'
'Singh, Ajai K.'

_publ_section_title
;
 Acridine based (S,N,S) pincer ligand: designing silver(I) complexes for
 the efficient activation of A&#x00B3; (aldehyde, alkyne and amine)
 coupling.
;
_journal_issue 4
_journal_name_full 'Dalton transactions (Cambridge, England : 2003)'
_journal_page_first 1962
_journal_page_last 1968
_journal_paper_doi 10.1039/c4dt02813a
_journal_volume 44
_journal_year 2015
_chemical_formula_moiety 'C29 H24 Ag N3 O3 S2'
_chemical_formula_sum 'C29 H24 Ag N3 O3 S2'
_chemical_formula_weight 634.52
_chemical_name_systematic
; 
 ? 
;
_space_group_IT_number 14
_symmetry_cell_setting monoclinic
_symmetry_space_group_name_Hall '-P 2yn'
_symmetry_space_group_name_H-M 'P 1 21/n 1'
_atom_sites_solution_hydrogens geom
_atom_sites_solution_primary direct
_atom_sites_solution_secondary difmap
_audit_creation_method SHELXL-97
_cell_angle_alpha 90.00
_cell_angle_beta 105.202(2)
_cell_angle_gamma 90.00
_cell_formula_units_Z 4
_cell_length_a 9.7209(4)
_cell_length_b 16.6776(7)
_cell_length_c 17.4452(7)
_cell_measurement_reflns_used 8959
_cell_measurement_temperature 298(2)
_cell_measurement_theta_max 25.00
_cell_measurement_theta_min 1.89
_cell_volume 2729.3(2)
_computing_cell_refinement 'Bruker SMART'
_computing_data_collection 'Bruker SMART'
_computing_data_reduction 'Bruker SAINT'
_computing_molecular_graphics 'Bruker SHELXTL'
_computing_publication_material 'Bruker SHELXTL'
_computing_structure_refinement 'SHELXL-97 (Sheldrick, 1997)'
_computing_structure_solution 'SHELXS-97 (Sheldrick, 1990)'
_diffrn_ambient_temperature 298(2)
_diffrn_measured_fraction_theta_full 0.977
_diffrn_measured_fraction_theta_max 0.977
_diffrn_measurement_device_type 'CCD area detector'
_diffrn_measurement_method 'phi and omega scans'
_diffrn_radiation_monochromator graphite
_diffrn_radiation_source 'fine-focus sealed tube'
_diffrn_radiation_type MoK\a
_diffrn_radiation_wavelength 0.71073
_diffrn_reflns_av_R_equivalents 0.0352
_diffrn_reflns_av_sigmaI/netI 0.0255
_diffrn_reflns_limit_h_max 11
_diffrn_reflns_limit_h_min -11
_diffrn_reflns_limit_k_max 19
_diffrn_reflns_limit_k_min -19
_diffrn_reflns_limit_l_max 20
_diffrn_reflns_limit_l_min -20
_diffrn_reflns_number 32540
_diffrn_reflns_theta_full 25.00
_diffrn_reflns_theta_max 25.00
_diffrn_reflns_theta_min 1.72
_exptl_absorpt_coefficient_mu 0.928
_exptl_absorpt_correction_T_max 0.849
_exptl_absorpt_correction_T_min 0.780
_exptl_absorpt_correction_type multi-scan
_exptl_absorpt_process_details '(SADABS; Sheldrick, 1996)'
_exptl_crystal_colour yellow
_exptl_crystal_density_diffrn 1.544
_exptl_crystal_density_meas 1.544
_exptl_crystal_density_method 'not measured'
_exptl_crystal_description block
_exptl_crystal_F_000 1288
_exptl_crystal_size_max 0.42
_exptl_crystal_size_mid 0.22
_exptl_crystal_size_min 0.18
_refine_diff_density_max 0.882
_refine_diff_density_min -0.266
_refine_diff_density_rms 0.058
_refine_ls_extinction_method none
_refine_ls_goodness_of_fit_ref 1.040
_refine_ls_hydrogen_treatment constr
_refine_ls_matrix_type full
_refine_ls_number_parameters 344
_refine_ls_number_reflns 4693
_refine_ls_number_restraints 0
_refine_ls_restrained_S_all 1.040
_refine_ls_R_factor_all 0.0619
_refine_ls_R_factor_gt 0.0414
_refine_ls_shift/su_max 0.001
_refine_ls_shift/su_mean 0.000
_refine_ls_structure_factor_coef Fsqd
_refine_ls_weighting_details 'calc w=1/[\s^2^(Fo^2^)+(0.0519P)^2^+1.9358P] where P=(Fo^2^+2Fc^2^)/3'
_refine_ls_weighting_scheme calc
_refine_ls_wR_factor_gt 0.1016
_refine_ls_wR_factor_ref 0.1115
_reflns_number_gt 3437
_reflns_number_total 4693
_reflns_threshold_expression >2sigma(I)
_cod_data_source_file c4dt02813a2.cif
_cod_data_source_block pc-ag_0m
_cod_depositor_comments
;
The following automatic conversions were performed:

'_symmetry_cell_setting' value 'Monoclinic' changed to 'monoclinic'
according to
/usr/data/users/saulius/crontab/automatic-downloads/rss-feeds/RSC/lib/dictionaries/cif_core.dic
dictionary named 'cif_core.dic' version 2.4.2 from 2011-04-26.

Automatic conversion script
Id: cif_fix_values 2935 2014-11-11 08:27:57Z andrius 

 Adding full bibliography for 7033171--7033172.cif.
;
_cod_original_cell_volume 2729.27(19)
_cod_original_sg_symbol_H-M P2(1)/n
_cod_database_code 7033171

loop_
_symmetry_equiv_pos_as_xyz
'x, y, z'
'-x+1/2, y+1/2, -z+1/2'
'-x, -y, -z'
'x-1/2, -y-1/2, z-1/2'

loop_
_atom_site_label
_atom_site_type_symbol
_atom_site_fract_x
_atom_site_fract_y
_atom_site_fract_z
_atom_site_U_iso_or_equiv
_atom_site_adp_type
_atom_site_occupancy
_atom_site_symmetry_multiplicity
_atom_site_calc_flag
_atom_site_refinement_flags
Ag1 Ag 0.89266(4) 0.81553(2) 0.147161(19) 0.07529(16) Uani 1 1 d .
S1 S 0.88617(11) 0.78274(6) 0.00632(6) 0.0636(3) Uani 1 1 d .
S2 S 0.71359(12) 0.75985(6) 0.21881(7) 0.0681(3) Uani 1 1 d .
N1 N 0.6485(3) 0.91388(18) 0.07548(18) 0.0568(7) Uani 1 1 d .
C6 C 0.8423(4) 0.6795(2) -0.0136(2) 0.0625(10) Uani 1 1 d .
C27 C 0.8979(4) 0.8137(2) 0.3564(3) 0.0689(11) Uani 1 1 d .
H27 H 0.9638 0.8179 0.3264 0.083 Uiso 1 1 calc R
C21 C 0.5438(4) 0.8118(2) 0.1763(3) 0.0673(11) Uani 1 1 d .
H21A H 0.5128 0.7999 0.1200 0.081 Uiso 1 1 calc R
H21B H 0.4726 0.7905 0.2007 0.081 Uiso 1 1 calc R
C20 C 0.6992(4) 0.9597(2) 0.0257(2) 0.0571(9) Uani 1 1 d .
N3 N 1.1991(4) 0.7166(3) 0.2114(2) 0.0804(10) Uani 1 1 d .
C14 C 0.6070(4) 1.0353(2) 0.1445(2) 0.0615(10) Uani 1 1 d .
C18 C 0.5497(4) 0.9007(2) 0.1867(2) 0.0606(10) Uani 1 1 d .
C9 C 0.7970(5) 0.9684(3) -0.0878(3) 0.0774(12) Uani 1 1 d .
H9 H 0.8272 0.9435 -0.1283 0.093 Uiso 1 1 calc R
C19 C 0.6042(4) 0.9498(2) 0.1342(2) 0.0573(9) Uani 1 1 d .
C7 C 0.7247(4) 0.8335(2) -0.0507(2) 0.0651(10) Uani 1 1 d .
H7A H 0.7086 0.8212 -0.1068 0.078 Uiso 1 1 calc R
H7B H 0.6430 0.8149 -0.0336 0.078 Uiso 1 1 calc R
C8 C 0.7417(4) 0.9223(2) -0.0382(2) 0.0619(10) Uani 1 1 d .
C16 C 0.5024(5) 1.0209(3) 0.2542(3) 0.0791(13) Uani 1 1 d .
H16 H 0.4669 1.0435 0.2939 0.095 Uiso 1 1 calc R
C24 C 0.7050(5) 0.8028(3) 0.4460(3) 0.0781(13) Uani 1 1 d .
H24 H 0.6390 0.8003 0.4760 0.094 Uiso 1 1 calc R
C17 C 0.5012(4) 0.9369(3) 0.2448(2) 0.0739(12) Uani 1 1 d .
H17 H 0.4662 0.9052 0.2792 0.089 Uiso 1 1 calc R
C23 C 0.6636(5) 0.7830(3) 0.3668(3) 0.0724(11) Uani 1 1 d .
H23 H 0.5709 0.7656 0.3441 0.087 Uiso 1 1 calc R
C1 C 0.8062(4) 0.6530(3) -0.0921(3) 0.0711(11) Uani 1 1 d .
H1 H 0.7992 0.6894 -0.1334 0.085 Uiso 1 1 calc R
C12 C 0.7093(4) 1.0456(2) 0.0326(2) 0.0629(10) Uani 1 1 d .
N2 N 0.9647(4) 0.9394(3) 0.2056(3) 0.0866(11) Uani 1 1 d .
C15 C 0.5543(5) 1.0688(3) 0.2064(2) 0.0716(11) Uani 1 1 d .
H15 H 0.5559 1.1240 0.2139 0.086 Uiso 1 1 calc R
C22 C 0.7600(4) 0.7890(2) 0.3207(2) 0.0616(10) Uani 1 1 d .
C2 C 0.7807(5) 0.5724(3) -0.1083(3) 0.0805(13) Uani 1 1 d .
H2 H 0.7556 0.5545 -0.1606 0.097 Uiso 1 1 calc R
C10 C 0.8097(5) 1.0518(3) -0.0794(3) 0.0853(13) Uani 1 1 d .
H10 H 0.8478 1.0813 -0.1142 0.102 Uiso 1 1 calc R
C25 C 0.8420(5) 0.8261(3) 0.4813(3) 0.0784(12) Uani 1 1 d .
H25 H 0.8698 0.8377 0.5353 0.094 Uiso 1 1 calc R
C28 C 0.9646(5) 0.9935(3) 0.2440(3) 0.0802(13) Uani 1 1 d .
C13 C 0.6607(4) 1.0807(2) 0.0929(2) 0.0669(10) Uani 1 1 d .
H13 H 0.6644 1.1361 0.0985 0.080 Uiso 1 1 calc R
O2 O 1.3113(4) 0.6974(3) 0.2598(3) 0.1206(14) Uani 1 1 d .
C3 C 0.7925(6) 0.5188(3) -0.0473(4) 0.0955(15) Uani 1 1 d .
H3 H 0.7775 0.4644 -0.0583 0.115 Uiso 1 1 calc R
C26 C 0.9381(5) 0.8320(3) 0.4361(3) 0.0804(13) Uani 1 1 d .
H26 H 1.0309 0.8486 0.4595 0.097 Uiso 1 1 calc R
C11 C 0.7665(5) 1.0898(3) -0.0208(3) 0.0779(12) Uani 1 1 d .
H11 H 0.7748 1.1452 -0.0159 0.093 Uiso 1 1 calc R
C5 C 0.8515(5) 0.6254(3) 0.0472(3) 0.0831(13) Uani 1 1 d .
H5 H 0.8745 0.6428 0.0996 0.100 Uiso 1 1 calc R
O1 O 1.1031(5) 0.7447(3) 0.2338(2) 0.1284(15) Uani 1 1 d .
C29 C 0.9663(7) 1.0619(4) 0.2967(4) 0.148(3) Uani 1 1 d .
H29A H 0.8934 1.0994 0.2715 0.223 Uiso 1 1 calc R
H29B H 1.0577 1.0877 0.3078 0.223 Uiso 1 1 calc R
H29C H 0.9488 1.0436 0.3455 0.223 Uiso 1 1 calc R
C4 C 0.8263(6) 0.5450(3) 0.0298(3) 0.0988(16) Uani 1 1 d .
H4 H 0.8323 0.5085 0.0708 0.119 Uiso 1 1 calc R
O3 O 1.1829(6) 0.7046(4) 0.1426(3) 0.189(3) Uani 1 1 d .

loop_
_atom_site_aniso_label
_atom_site_aniso_U_11
_atom_site_aniso_U_22
_atom_site_aniso_U_33
_atom_site_aniso_U_23
_atom_site_aniso_U_13
_atom_site_aniso_U_12
Ag1 0.0753(3) 0.0859(3) 0.0663(2) -0.01169(16) 0.02139(17) -0.00588(17)
S1 0.0535(6) 0.0722(6) 0.0660(6) -0.0115(5) 0.0175(5) -0.0038(5)
S2 0.0662(6) 0.0607(6) 0.0831(7) 0.0007(5) 0.0298(5) -0.0019(5)
N1 0.0506(18) 0.0607(19) 0.0587(18) -0.0039(15) 0.0138(15) -0.0004(14)
C6 0.046(2) 0.074(3) 0.070(3) -0.011(2) 0.0184(18) -0.0009(18)
C27 0.055(2) 0.081(3) 0.076(3) 0.008(2) 0.027(2) 0.005(2)
C21 0.052(2) 0.079(3) 0.074(3) 0.004(2) 0.020(2) -0.0092(19)
C20 0.049(2) 0.065(2) 0.055(2) -0.0001(18) 0.0103(18) 0.0013(17)
N3 0.065(3) 0.113(3) 0.067(2) 0.005(2) 0.022(2) -0.002(2)
C14 0.053(2) 0.061(2) 0.066(2) -0.0035(19) 0.0083(19) 0.0042(18)
C18 0.050(2) 0.071(3) 0.061(2) 0.0025(19) 0.0160(18) 0.0039(18)
C9 0.071(3) 0.095(4) 0.069(3) -0.002(2) 0.023(2) -0.004(2)
C19 0.044(2) 0.068(2) 0.057(2) -0.0026(19) 0.0083(17) 0.0009(17)
C7 0.058(2) 0.078(3) 0.057(2) -0.0101(19) 0.0114(19) -0.001(2)
C8 0.051(2) 0.075(3) 0.059(2) -0.0001(19) 0.0123(18) -0.0017(19)
C16 0.079(3) 0.096(4) 0.065(3) -0.006(2) 0.024(2) 0.019(3)
C24 0.079(3) 0.082(3) 0.087(3) 0.018(2) 0.047(3) 0.015(2)
C17 0.062(3) 0.093(3) 0.069(3) 0.006(2) 0.021(2) 0.009(2)
C23 0.062(3) 0.075(3) 0.086(3) 0.014(2) 0.029(2) 0.003(2)
C1 0.058(2) 0.086(3) 0.077(3) -0.011(2) 0.030(2) -0.013(2)
C12 0.055(2) 0.064(2) 0.067(2) 0.001(2) 0.0093(19) -0.0004(18)
N2 0.070(2) 0.080(3) 0.104(3) -0.012(2) 0.012(2) -0.007(2)
C15 0.070(3) 0.076(3) 0.065(3) -0.013(2) 0.011(2) 0.013(2)
C22 0.062(3) 0.055(2) 0.074(3) 0.0135(19) 0.029(2) 0.0067(18)
C2 0.068(3) 0.092(4) 0.083(3) -0.027(3) 0.024(2) -0.016(2)
C10 0.085(3) 0.091(4) 0.087(3) 0.015(3) 0.035(3) -0.009(3)
C25 0.075(3) 0.090(3) 0.076(3) 0.008(2) 0.030(2) 0.021(2)
C28 0.066(3) 0.068(3) 0.095(3) 0.001(3) -0.001(2) 0.002(2)
C13 0.064(3) 0.060(2) 0.072(3) -0.004(2) 0.009(2) 0.0041(19)
O2 0.074(2) 0.176(4) 0.110(3) 0.034(3) 0.020(2) 0.026(2)
C3 0.091(4) 0.081(3) 0.110(4) -0.013(3) 0.018(3) -0.014(3)
C26 0.060(3) 0.104(4) 0.078(3) 0.004(3) 0.020(2) 0.007(2)
C11 0.077(3) 0.072(3) 0.086(3) 0.010(2) 0.024(3) -0.008(2)
C5 0.086(3) 0.085(3) 0.070(3) -0.002(3) 0.007(2) -0.001(3)
O1 0.105(3) 0.187(4) 0.095(3) 0.003(3) 0.029(2) 0.061(3)
C29 0.123(5) 0.104(5) 0.185(7) -0.054(5) -0.020(5) 0.034(4)
C4 0.114(4) 0.081(4) 0.091(4) 0.004(3) 0.009(3) -0.007(3)
O3 0.128(4) 0.346(9) 0.095(3) -0.036(4) 0.032(3) 0.026(4)

loop_
_atom_type_symbol
_atom_type_description
_atom_type_scat_dispersion_real
_atom_type_scat_dispersion_imag
_atom_type_scat_source
C C 0.0033 0.0016 'International Tables Vol C Tables 4.2.6.8 and 6.1.1.4'
H H 0.0000 0.0000 'International Tables Vol C Tables 4.2.6.8 and 6.1.1.4'
N N 0.0061 0.0033 'International Tables Vol C Tables 4.2.6.8 and 6.1.1.4'
O O 0.0106 0.0060 'International Tables Vol C Tables 4.2.6.8 and 6.1.1.4'
S S 0.1246 0.1234 'International Tables Vol C Tables 4.2.6.8 and 6.1.1.4'
Ag Ag -0.8971 1.1015 'International Tables Vol C Tables 4.2.6.8 and 6.1.1.4'

loop_
_geom_angle_atom_site_label_1
_geom_angle_atom_site_label_2
_geom_angle_atom_site_label_3
_geom_angle
N2 Ag1 O1 92.86(15)
N2 Ag1 S1 123.43(11)
O1 Ag1 S1 107.27(10)
N2 Ag1 S2 105.79(11)
O1 Ag1 S2 94.96(12)
S1 Ag1 S2 123.59(4)
C6 S1 C7 102.31(19)
C6 S1 Ag1 110.19(14)
C7 S1 Ag1 103.31(13)
C22 S2 C21 103.82(19)
C22 S2 Ag1 111.11(14)
C21 S2 Ag1 106.54(14)
C20 N1 C19 118.8(3)
C5 C6 C1 119.8(4)
C5 C6 S1 121.2(3)
C1 C6 S1 118.9(3)
C26 C27 C22 120.4(4)
C26 C27 H27 119.8
C22 C27 H27 119.8
C18 C21 S2 114.6(3)
C18 C21 H21A 108.6
S2 C21 H21A 108.6
C18 C21 H21B 108.6
S2 C21 H21B 108.6
H21A C21 H21B 107.6
N1 C20 C8 119.0(3)
N1 C20 C12 122.8(3)
C8 C20 C12 118.2(4)
O3 N3 O1 119.3(5)
O3 N3 O2 120.5(5)
O1 N3 O2 120.1(4)
C13 C14 C15 123.5(4)
C13 C14 C19 117.5(4)
C15 C14 C19 119.0(4)
C17 C18 C19 118.7(4)
C17 C18 C21 121.3(4)
C19 C18 C21 119.9(3)
C8 C9 C10 122.0(4)
C8 C9 H9 119.0
C10 C9 H9 119.0
N1 C19 C18 118.6(3)
N1 C19 C14 122.4(4)
C18 C19 C14 119.0(4)
C8 C7 S1 109.3(3)
C8 C7 H7A 109.8
S1 C7 H7A 109.8
C8 C7 H7B 109.8
S1 C7 H7B 109.8
H7A C7 H7B 108.3
C9 C8 C20 119.3(4)
C9 C8 C7 120.5(4)
C20 C8 C7 120.2(4)
C15 C16 C17 120.7(4)
C15 C16 H16 119.6
C17 C16 H16 119.6
C25 C24 C23 121.0(4)
C25 C24 H24 119.5
C23 C24 H24 119.5
C18 C17 C16 122.1(4)
C18 C17 H17 118.9
C16 C17 H17 118.9
C24 C23 C22 120.0(4)
C24 C23 H23 120.0
C22 C23 H23 120.0
C2 C1 C6 119.7(4)
C2 C1 H1 120.2
C6 C1 H1 120.2
C13 C12 C11 123.4(4)
C13 C12 C20 116.9(4)
C11 C12 C20 119.7(4)
C28 N2 Ag1 157.8(4)
C16 C15 C14 120.3(4)
C16 C15 H15 119.8
C14 C15 H15 119.8
C27 C22 C23 118.7(4)
C27 C22 S2 119.5(3)
C23 C22 S2 121.7(3)
C3 C2 C1 120.1(5)
C3 C2 H2 120.0
C1 C2 H2 120.0
C11 C10 C9 120.4(4)
C11 C10 H10 119.8
C9 C10 H10 119.8
C24 C25 C26 119.2(5)
C24 C25 H25 120.4
C26 C25 H25 120.4
N2 C28 C29 177.7(6)
C14 C13 C12 121.7(4)
C14 C13 H13 119.2
C12 C13 H13 119.2
C4 C3 C2 120.2(5)
C4 C3 H3 119.9
C2 C3 H3 119.9
C25 C26 C27 120.5(4)
C25 C26 H26 119.7
C27 C26 H26 119.7
C10 C11 C12 120.3(4)
C10 C11 H11 119.8
C12 C11 H11 119.8
C6 C5 C4 119.7(4)
C6 C5 H5 120.2
C4 C5 H5 120.2
N3 O1 Ag1 124.8(3)
C28 C29 H29A 109.5
C28 C29 H29B 109.5
H29A C29 H29B 109.5
C28 C29 H29C 109.5
H29A C29 H29C 109.5
H29B C29 H29C 109.5
C3 C4 C5 120.6(5)
C3 C4 H4 119.7
C5 C4 H4 119.7

loop_
_geom_bond_atom_site_label_1
_geom_bond_atom_site_label_2
_geom_bond_distance
Ag1 N2 2.329(4)
Ag1 O1 2.499(4)
Ag1 S1 2.5017(11)
Ag1 S2 2.5682(11)
S1 C6 1.785(4)
S1 C7 1.831(4)
S2 C22 1.782(4)
S2 C21 1.839(4)
N1 C20 1.344(5)
N1 C19 1.350(5)
C6 C5 1.378(6)
C6 C1 1.394(6)
C27 C26 1.375(6)
C27 C22 1.385(6)
C27 H27 0.9300
C21 C18 1.493(5)
C21 H21A 0.9700
C21 H21B 0.9700
C20 C8 1.430(5)
C20 C12 1.438(5)
N3 O3 1.185(6)
N3 O1 1.198(5)
N3 O2 1.234(5)
C14 C13 1.379(6)
C14 C15 1.427(6)
C14 C19 1.437(5)
C18 C17 1.365(5)
C18 C19 1.431(5)
C9 C8 1.369(6)
C9 C10 1.400(6)
C9 H9 0.9300
C7 C8 1.499(6)
C7 H7A 0.9700
C7 H7B 0.9700
C16 C15 1.343(6)
C16 C17 1.410(6)
C16 H16 0.9300
C24 C25 1.369(7)
C24 C23 1.373(6)
C24 H24 0.9300
C17 H17 0.9300
C23 C22 1.390(6)
C23 H23 0.9300
C1 C2 1.383(6)
C1 H1 0.9300
C12 C13 1.390(6)
C12 C11 1.411(6)
N2 C28 1.123(6)
C15 H15 0.9300
C2 C3 1.373(7)
C2 H2 0.9300
C10 C11 1.360(6)
C10 H10 0.9300
C25 C26 1.375(6)
C25 H25 0.9300
C28 C29 1.464(8)
C13 H13 0.9300
C3 C4 1.370(7)
C3 H3 0.9300
C26 H26 0.9300
C11 H11 0.9300
C5 C4 1.381(7)
C5 H5 0.9300
C29 H29A 0.9600
C29 H29B 0.9600
C29 H29C 0.9600
C4 H4 0.9300

loop_
_geom_torsion_atom_site_label_1
_geom_torsion_atom_site_label_2
_geom_torsion_atom_site_label_3
_geom_torsion_atom_site_label_4
_geom_torsion
N2 Ag1 S1 C6 174.30(18)
O1 Ag1 S1 C6 68.77(19)
S2 Ag1 S1 C6 -39.60(15)
N2 Ag1 S1 C7 -77.01(19)
O1 Ag1 S1 C7 177.46(19)
S2 Ag1 S1 C7 69.09(15)
N2 Ag1 S2 C22 -33.96(17)
O1 Ag1 S2 C22 60.44(17)
S1 Ag1 S2 C22 174.97(14)
N2 Ag1 S2 C21 78.49(18)
O1 Ag1 S2 C21 172.88(18)
S1 Ag1 S2 C21 -72.58(15)
C7 S1 C6 C5 -125.4(4)
Ag1 S1 C6 C5 -16.1(4)
C7 S1 C6 C1 58.3(4)
Ag1 S1 C6 C1 167.6(3)
C22 S2 C21 C18 56.8(3)
Ag1 S2 C21 C18 -60.6(3)
C19 N1 C20 C8 -177.9(3)
C19 N1 C20 C12 0.4(5)
S2 C21 C18 C17 -100.5(4)
S2 C21 C18 C19 80.9(4)
C20 N1 C19 C18 179.7(3)
C20 N1 C19 C14 1.1(5)
C17 C18 C19 N1 -178.2(3)
C21 C18 C19 N1 0.5(5)
C17 C18 C19 C14 0.4(5)
C21 C18 C19 C14 179.1(3)
C13 C14 C19 N1 -1.6(5)
C15 C14 C19 N1 178.1(3)
C13 C14 C19 C18 179.8(3)
C15 C14 C19 C18 -0.5(5)
C6 S1 C7 C8 178.0(3)
Ag1 S1 C7 C8 63.5(3)
C10 C9 C8 C20 -1.9(7)
C10 C9 C8 C7 177.7(4)
N1 C20 C8 C9 -178.2(4)
C12 C20 C8 C9 3.4(6)
N1 C20 C8 C7 2.1(5)
C12 C20 C8 C7 -176.3(3)
S1 C7 C8 C9 90.8(4)
S1 C7 C8 C20 -89.5(4)
C19 C18 C17 C16 0.3(6)
C21 C18 C17 C16 -178.3(4)
C15 C16 C17 C18 -1.1(7)
C25 C24 C23 C22 -2.1(7)
C5 C6 C1 C2 -0.4(6)
S1 C6 C1 C2 175.9(3)
N1 C20 C12 C13 -1.5(6)
C8 C20 C12 C13 176.9(3)
N1 C20 C12 C11 178.7(4)
C8 C20 C12 C11 -3.0(6)
O1 Ag1 N2 C28 -105.6(11)
S1 Ag1 N2 C28 141.5(10)
S2 Ag1 N2 C28 -9.6(11)
C17 C16 C15 C14 1.0(7)
C13 C14 C15 C16 179.5(4)
C19 C14 C15 C16 -0.2(6)
C26 C27 C22 C23 -0.1(6)
C26 C27 C22 S2 -176.3(3)
C24 C23 C22 C27 1.1(6)
C24 C23 C22 S2 177.2(3)
C21 S2 C22 C27 -133.7(3)
Ag1 S2 C22 C27 -19.6(4)
C21 S2 C22 C23 50.2(4)
Ag1 S2 C22 C23 164.4(3)
C6 C1 C2 C3 -0.7(7)
C8 C9 C10 C11 0.0(7)
C23 C24 C25 C26 2.0(7)
Ag1 N2 C28 C29 68(15)
C15 C14 C13 C12 -179.2(4)
C19 C14 C13 C12 0.5(6)
C11 C12 C13 C14 -179.2(4)
C20 C12 C13 C14 0.9(6)
C1 C2 C3 C4 1.5(8)
C24 C25 C26 C27 -1.0(7)
C22 C27 C26 C25 0.0(7)
C9 C10 C11 C12 0.4(7)
C13 C12 C11 C10 -178.7(4)
C20 C12 C11 C10 1.1(7)
C1 C6 C5 C4 0.7(7)
S1 C6 C5 C4 -175.6(4)
O3 N3 O1 Ag1 -17.7(8)
O2 N3 O1 Ag1 165.3(4)
N2 Ag1 O1 N3 -110.8(5)
S1 Ag1 O1 N3 15.6(5)
S2 Ag1 O1 N3 143.1(5)
C2 C3 C4 C5 -1.2(9)
C6 C5 C4 C3 0.1(8)
